data_7042002
loop_
_publ_author_name
'Finger, Lars H.'
'Venker, Alexander'
'Schr\"oder, Fabian G'
'Sundermeyer, J\"org'

_publ_section_title
;
 New lithium borates with bistetrazolato(2-) and pyrazinediolato(2-)
 ligands - potentially interesting lithium electrolyte additives.
;
_journal_issue 9
_journal_name_full 'Dalton transactions (Cambridge, England : 2003)'
_journal_page_first 3014
_journal_page_last 3024
_journal_paper_doi 10.1039/c7dt00308k
_journal_volume 46
_journal_year 2017
_chemical_formula_moiety 'C12 B N8 O4, C12 H30 Li O6'
_chemical_formula_sum 'C24 H30 B Li N8 O10'
_chemical_formula_weight 608.31
_chemical_name_systematic 'Tris(1,2-dimethoxyethane)lithium bis(pyrazine-5,6-dicarbonitrile-2,3-diolato)borate'
_chemical_properties_physical ', Air-sensitive,Moisture-sensitive'
_space_group_crystal_system monoclinic
_space_group_IT_number 15
_space_group_name_Hall '-C 2yc'
_space_group_name_H-M_alt 'C 1 2/c 1'
_symmetry_space_group_name_Hall '-C 2yc'
_symmetry_space_group_name_H-M 'C 1 2/c 1'
_atom_sites_solution_hydrogens geom
_atom_sites_solution_primary direct
_atom_sites_solution_secondary difmap
_audit_creation_method SHELXL-2014/6
_audit_update_record
;
2017-01-13 deposited with the CCDC.
2017-02-09 downloaded from the CCDC.
;
_cell_angle_alpha 90
_cell_angle_beta 96.314(2)
_cell_angle_gamma 90
_cell_formula_units_Z 8
_cell_length_a 18.9060(11)
_cell_length_b 15.4153(9)
_cell_length_c 21.5073(13)
_cell_measurement_reflns_used 9269
_cell_measurement_temperature 100(2)
_cell_measurement_theta_max 27.1299
_cell_measurement_theta_min 2.4693
_cell_volume 6230.1(6)
_computing_cell_refinement
;
Bruker: APEX2 v2013.10-0, Bruker AXS Inc., 
Madison, Wisconsin, USA, 2012.
;
_computing_data_collection
;
Bruker: Bruker Instrument Service v3.0.26, Bruker AXS Inc., 
Madison, Wisconsin, USA, 2012.
;
_computing_data_reduction
;
Bruker: SAINT V8.27B, Bruker AXS Inc., 
Madison, Wisconsin, USA, 2012.
;
_computing_molecular_graphics
;
Mercury (C. F. Macrae, P. R. Edgington, P. McCabe, E. Pidcock, G. P. Shields,
 R. Taylor, M. Towler, J. van de Streek, J. Appl. Cryst. 2006,  39, 453-457.)
DIAMOND 4 (H. Putz, K. Brandenburg, Crystal Impact GbR, Kreuzherrenstr. 102,
53227 Bonn, Germany)
;
_computing_publication_material
;
WinGX 2014.1 (L.J. Farrugia, J. Appl. Cryst. 2012, 45, 849-854)
;
_computing_structure_refinement
;
SHELXL-2014/7 (G. M. Sheldrick, Acta Cryst. A 2008, 64, 112-122)
;
_computing_structure_solution
;
SIR2014 (M. C. Burla, R. Caliandro, B. Carrozzini, G. L. Cascarano, 
C. Cuocci, C. Giacovazzo, M. Mallamo, A. Mazzone and G. Polidori, 
J. Appl. Cryst. 2015, 48, 306-309.)
;
_diffrn_ambient_temperature 100(2)
_diffrn_detector_area_resol_mean 10.4167
_diffrn_measured_fraction_theta_full 0.999
_diffrn_measured_fraction_theta_max 0.998
_diffrn_measurement_device_type 'D8 Quest (Bruker AXS Inc.)'
_diffrn_measurement_method 'rotation method'
_diffrn_radiation_type MoK\a
_diffrn_radiation_wavelength 0.71073
_diffrn_reflns_av_R_equivalents 0.0751
_diffrn_reflns_av_unetI/netI 0.0447
_diffrn_reflns_Laue_measured_fraction_full 0.999
_diffrn_reflns_Laue_measured_fraction_max 0.998
_diffrn_reflns_limit_h_max 23
_diffrn_reflns_limit_h_min -24
_diffrn_reflns_limit_k_max 19
_diffrn_reflns_limit_k_min -19
_diffrn_reflns_limit_l_max 27
_diffrn_reflns_limit_l_min -27
_diffrn_reflns_number 50912
_diffrn_reflns_point_group_measured_fraction_full 0.999
_diffrn_reflns_point_group_measured_fraction_max 0.998
_diffrn_reflns_theta_full 25.000
_diffrn_reflns_theta_max 27.159
_diffrn_reflns_theta_min 2.168
_diffrn_source 'I\mS Microfocus Source'
_exptl_absorpt_coefficient_mu 0.101
_exptl_absorpt_correction_T_max 0.7455
_exptl_absorpt_correction_T_min 0.5921
_exptl_absorpt_correction_type multi-scan
_exptl_absorpt_process_details 'SADABS V2014/2 (Bruker AXS Inc.)'
_exptl_crystal_colour colourless
_exptl_crystal_density_diffrn 1.297
_exptl_crystal_density_method 'not measured'
_exptl_crystal_description plate
_exptl_crystal_F_000 2544
_exptl_crystal_size_max 0.510
_exptl_crystal_size_mid 0.220
_exptl_crystal_size_min 0.110
_refine_diff_density_max 0.233
_refine_diff_density_min -0.281
_refine_diff_density_rms 0.053
_refine_ls_extinction_method none
_refine_ls_goodness_of_fit_ref 1.042
_refine_ls_hydrogen_treatment constr
_refine_ls_matrix_type full
_refine_ls_number_parameters 404
_refine_ls_number_reflns 6912
_refine_ls_number_restraints 0
_refine_ls_restrained_S_all 1.042
_refine_ls_R_factor_all 0.0646
_refine_ls_R_factor_gt 0.0416
_refine_ls_shift/su_max 0.001
_refine_ls_shift/su_mean 0.000
_refine_ls_structure_factor_coef Fsqd
_refine_ls_weighting_details 'w=1/[\s^2^(Fo^2^)+(0.0384P)^2^+4.4359P] where P=(Fo^2^+2Fc^2^)/3'
_refine_ls_weighting_scheme calc
_refine_ls_wR_factor_gt 0.0926
_refine_ls_wR_factor_ref 0.1031
_reflns_Friedel_coverage 0.000
_reflns_number_gt 5171
_reflns_number_total 6912
_reflns_threshold_expression 'I > 2\s(I)'
_cod_data_source_file c7dt00308k2.cif
_cod_data_source_block AVD124
_cod_depositor_comments 'Adding full bibliography for 7041994--7042002.cif.'
_cod_database_code 7042002
_audit_contact_author 'Joerg Sundermeyer'
_shelx_space_group_comment
; 
The symmetry employed for this shelxl refinement is uniquely defined 
by the following loop, which should always be used as a source of 
symmetry information in preference to the above space-group names. 
They are only intended as comments. 
;
_shelx_estimated_absorpt_t_min 0.950
_shelx_estimated_absorpt_t_max 0.989
_shelxl_version_number 2014/6

loop_
_space_group_symop_operation_xyz
'x, y, z'
'-x, y, -z+1/2'
'x+1/2, y+1/2, z'
'-x+1/2, y+1/2, -z+1/2'
'-x, -y, -z'
'x, -y, z-1/2'
'-x+1/2, -y+1/2, -z'
'x+1/2, -y+1/2, z-1/2'

loop_
_atom_site_label
_atom_site_type_symbol
_atom_site_fract_x
_atom_site_fract_y
_atom_site_fract_z
_atom_site_U_iso_or_equiv
_atom_site_adp_type
_atom_site_occupancy
_atom_site_site_symmetry_order
_atom_site_calc_flag
_atom_site_refinement_flags_posn
_atom_site_refinement_flags_adp
_atom_site_refinement_flags_occupancy
C1 C 0.59000(7) 0.39208(8) 0.69404(6) 0.0184(3) Uani 1 1 d . . .
C2 C 0.61522(7) 0.32703(8) 0.73898(6) 0.0192(3) Uani 1 1 d . . .
C3 C 0.72225(8) 0.33596(9) 0.70579(7) 0.0217(3) Uani 1 1 d . . .
C4 C 0.69781(7) 0.39808(9) 0.66214(6) 0.0202(3) Uani 1 1 d . . .
C5 C 0.79538(8) 0.30872(10) 0.71114(7) 0.0275(3) Uani 1 1 d . . .
C6 C 0.74462(8) 0.43529(10) 0.62061(7) 0.0247(3) Uani 1 1 d . . .
C7 C 0.61368(7) 0.04914(8) 0.73567(6) 0.0183(3) Uani 1 1 d . . .
C8 C 0.58736(7) 0.11334(9) 0.69070(6) 0.0188(3) Uani 1 1 d . . .
C9 C 0.71714(7) 0.05082(9) 0.69512(6) 0.0205(3) Uani 1 1 d . . .
C10 C 0.69145(8) 0.11226(9) 0.65167(7) 0.0218(3) Uani 1 1 d . . .
C11 C 0.78828(8) 0.01730(10) 0.69469(7) 0.0256(3) Uani 1 1 d . . .
C12 C 0.73626(8) 0.14498(11) 0.60670(7) 0.0297(4) Uani 1 1 d . . .
C13 C 0.42068(11) 0.10674(11) 0.53957(9) 0.0417(4) Uani 1 1 d . . .
H13A H 0.4707 0.1003 0.5565 0.063 Uiso 1 1 calc R U .
H13B H 0.4116 0.0727 0.5010 0.063 Uiso 1 1 calc R U .
H13C H 0.3901 0.0859 0.5703 0.063 Uiso 1 1 calc R U .
C14 C 0.41959(9) 0.24776(10) 0.58117(7) 0.0284(3) Uani 1 1 d . . .
H14A H 0.4712 0.2484 0.5953 0.034 Uiso 1 1 calc R U .
H14B H 0.3944 0.2236 0.6152 0.034 Uiso 1 1 calc R U .
C15 C 0.39393(9) 0.33775(10) 0.56551(7) 0.0281(3) Uani 1 1 d . . .
H15A H 0.3415 0.3380 0.5560 0.034 Uiso 1 1 calc R U .
H15B H 0.4069 0.3769 0.6015 0.034 Uiso 1 1 calc R U .
C16 C 0.40788(10) 0.45438(10) 0.49701(8) 0.0325(4) Uani 1 1 d . . .
H16A H 0.3560 0.4600 0.4905 0.049 Uiso 1 1 calc R U .
H16B H 0.4281 0.4708 0.4586 0.049 Uiso 1 1 calc R U .
H16C H 0.4269 0.4925 0.5313 0.049 Uiso 1 1 calc R U .
C17 C 0.59472(8) 0.31110(9) 0.53302(7) 0.0242(3) Uani 1 1 d . . .
H17A H 0.6026 0.2755 0.5709 0.036 Uiso 1 1 calc R U .
H17B H 0.5668 0.3625 0.5415 0.036 Uiso 1 1 calc R U .
H17C H 0.6407 0.3292 0.5203 0.036 Uiso 1 1 calc R U .
C18 C 0.59205(8) 0.18373(10) 0.47161(8) 0.0298(4) Uani 1 1 d . . .
H18A H 0.5887 0.1420 0.5061 0.036 Uiso 1 1 calc R U .
H18B H 0.6430 0.1952 0.4682 0.036 Uiso 1 1 calc R U .
C19 C 0.55768(9) 0.14681(10) 0.41189(8) 0.0311(4) Uani 1 1 d . . .
H19A H 0.5722 0.1804 0.3761 0.037 Uiso 1 1 calc R U .
H19B H 0.5731 0.0859 0.4076 0.037 Uiso 1 1 calc R U .
C20 C 0.44683(10) 0.10600(12) 0.35947(9) 0.0440(5) Uani 1 1 d . . .
H20A H 0.4602 0.1313 0.3206 0.066 Uiso 1 1 calc R U .
H20B H 0.3954 0.1118 0.3605 0.066 Uiso 1 1 calc R U .
H20C H 0.4599 0.0445 0.3614 0.066 Uiso 1 1 calc R U .
C21 C 0.28398(9) 0.25002(14) 0.41238(9) 0.0450(5) Uani 1 1 d . . .
H21A H 0.2670 0.3005 0.4341 0.068 Uiso 1 1 calc R U .
H21B H 0.2889 0.2004 0.4410 0.068 Uiso 1 1 calc R U .
H21C H 0.2498 0.2358 0.3762 0.068 Uiso 1 1 calc R U .
C22 C 0.34696(8) 0.34168(10) 0.35030(7) 0.0277(3) Uani 1 1 d . . .
H22A H 0.3349 0.3949 0.3726 0.033 Uiso 1 1 calc R U .
H22B H 0.3096 0.3318 0.3150 0.033 Uiso 1 1 calc R U .
C23 C 0.41780(8) 0.35176(10) 0.32645(7) 0.0253(3) Uani 1 1 d . . .
H23A H 0.4274 0.3015 0.2999 0.030 Uiso 1 1 calc R U .
H23B H 0.4185 0.4051 0.3009 0.030 Uiso 1 1 calc R U .
C24 C 0.53834(8) 0.37858(10) 0.35972(7) 0.0268(3) Uani 1 1 d . . .
H24A H 0.5510 0.3361 0.3289 0.040 Uiso 1 1 calc R U .
H24B H 0.5744 0.3780 0.3961 0.040 Uiso 1 1 calc R U .
H24C H 0.5361 0.4365 0.3409 0.040 Uiso 1 1 calc R U .
Li1 Li 0.44983(13) 0.26798(15) 0.45011(11) 0.0228(5) Uani 1 1 d . . .
B1 B 0.5000 0.08054(14) 0.7500 0.0207(5) Uani 1 2 d S T P
B2 B 0.5000 0.35575(14) 0.7500 0.0214(5) Uani 1 2 d S T P
N1 N 0.62924(6) 0.42824(7) 0.65541(5) 0.0199(3) Uani 1 1 d . . .
N2 N 0.68000(6) 0.29741(7) 0.74573(6) 0.0226(3) Uani 1 1 d . . .
N3 N 0.85381(8) 0.28683(10) 0.71522(7) 0.0390(4) Uani 1 1 d . . .
N4 N 0.78081(7) 0.46466(10) 0.58677(7) 0.0363(3) Uani 1 1 d . . .
N5 N 0.62418(7) 0.14560(8) 0.64851(6) 0.0231(3) Uani 1 1 d . . .
N6 N 0.67766(6) 0.01683(8) 0.73918(5) 0.0220(3) Uani 1 1 d . . .
N7 N 0.84479(7) -0.00899(9) 0.69354(7) 0.0347(3) Uani 1 1 d . . .
N8 N 0.77217(8) 0.17106(11) 0.57155(7) 0.0468(4) Uani 1 1 d . . .
O1 O 0.52234(5) 0.40945(6) 0.69827(4) 0.0214(2) Uani 1 1 d . . .
O2 O 0.56339(5) 0.30257(6) 0.77158(5) 0.0224(2) Uani 1 1 d . . .
O3 O 0.52100(5) 0.13337(6) 0.69756(4) 0.0225(2) Uani 1 1 d . . .
O4 O 0.56363(5) 0.02717(6) 0.77092(4) 0.0221(2) Uani 1 1 d . . .
O5 O 0.42632(5) 0.36683(6) 0.51245(5) 0.0236(2) Uani 1 1 d . . .
O6 O 0.40575(6) 0.19601(7) 0.52620(5) 0.0298(3) Uani 1 1 d . . .
O7 O 0.35084(5) 0.26927(7) 0.39183(5) 0.0278(2) Uani 1 1 d . . .
O8 O 0.47057(5) 0.35688(6) 0.37897(4) 0.0225(2) Uani 1 1 d . . .
O9 O 0.48316(6) 0.15019(7) 0.41157(5) 0.0315(3) Uani 1 1 d . . .
O10 O 0.55707(5) 0.26178(6) 0.48415(5) 0.0249(2) Uani 1 1 d . . .

loop_
_atom_site_aniso_label
_atom_site_aniso_U_11
_atom_site_aniso_U_22
_atom_site_aniso_U_33
_atom_site_aniso_U_23
_atom_site_aniso_U_13
_atom_site_aniso_U_12
C1 0.0197(7) 0.0153(6) 0.0195(7) -0.0029(5) -0.0019(5) 0.0018(5)
C2 0.0226(7) 0.0141(6) 0.0204(7) -0.0018(5) -0.0003(5) -0.0002(5)
C3 0.0226(7) 0.0191(7) 0.0230(7) -0.0019(6) 0.0005(6) 0.0032(6)
C4 0.0207(7) 0.0186(7) 0.0209(7) -0.0030(6) 0.0003(5) 0.0010(5)
C5 0.0291(9) 0.0276(8) 0.0256(8) 0.0054(6) 0.0030(6) 0.0074(7)
C6 0.0227(8) 0.0249(8) 0.0259(8) 0.0014(6) 0.0001(6) 0.0050(6)
C7 0.0219(7) 0.0149(6) 0.0174(7) -0.0003(5) -0.0008(5) -0.0027(5)
C8 0.0228(7) 0.0150(6) 0.0183(7) -0.0010(5) 0.0008(5) 0.0006(5)
C9 0.0203(7) 0.0191(7) 0.0214(7) 0.0012(6) -0.0006(5) -0.0012(6)
C10 0.0225(7) 0.0220(7) 0.0209(7) 0.0020(6) 0.0026(6) -0.0014(6)
C11 0.0262(8) 0.0259(8) 0.0243(8) 0.0083(6) 0.0015(6) -0.0023(6)
C12 0.0258(8) 0.0351(9) 0.0282(8) 0.0113(7) 0.0021(7) 0.0043(7)
C13 0.0582(12) 0.0258(9) 0.0429(10) 0.0085(8) 0.0131(9) -0.0054(8)
C14 0.0324(9) 0.0341(8) 0.0188(7) 0.0041(6) 0.0040(6) -0.0006(7)
C15 0.0313(9) 0.0330(8) 0.0211(7) 0.0012(6) 0.0072(6) 0.0030(7)
C16 0.0462(10) 0.0213(8) 0.0299(8) -0.0009(6) 0.0032(7) 0.0065(7)
C17 0.0289(8) 0.0203(7) 0.0222(7) 0.0002(6) -0.0021(6) -0.0042(6)
C18 0.0252(8) 0.0226(8) 0.0412(9) -0.0042(7) 0.0028(7) 0.0032(6)
C19 0.0332(9) 0.0281(8) 0.0323(9) -0.0069(7) 0.0044(7) 0.0067(7)
C20 0.0510(11) 0.0320(9) 0.0446(11) -0.0203(8) -0.0141(9) 0.0047(8)
C21 0.0240(9) 0.0769(14) 0.0342(9) 0.0071(9) 0.0038(7) -0.0101(9)
C22 0.0276(8) 0.0285(8) 0.0257(8) -0.0011(6) -0.0030(6) 0.0048(6)
C23 0.0309(8) 0.0254(8) 0.0184(7) 0.0018(6) -0.0021(6) 0.0003(6)
C24 0.0277(8) 0.0247(8) 0.0290(8) 0.0035(6) 0.0078(6) -0.0009(6)
Li1 0.0256(13) 0.0219(12) 0.0206(12) -0.0006(10) 0.0021(9) 0.0008(10)
B1 0.0240(12) 0.0176(11) 0.0205(11) 0.000 0.0025(9) 0.000
B2 0.0203(12) 0.0183(11) 0.0248(12) 0.000 -0.0008(9) 0.000
N1 0.0215(6) 0.0182(6) 0.0194(6) -0.0006(5) -0.0004(5) 0.0019(5)
N2 0.0240(6) 0.0179(6) 0.0252(6) 0.0019(5) 0.0004(5) 0.0034(5)
N3 0.0333(8) 0.0487(9) 0.0358(8) 0.0138(7) 0.0066(6) 0.0159(7)
N4 0.0305(8) 0.0409(8) 0.0382(8) 0.0103(7) 0.0071(6) 0.0043(6)
N5 0.0247(7) 0.0223(6) 0.0223(6) 0.0049(5) 0.0034(5) 0.0028(5)
N6 0.0216(6) 0.0210(6) 0.0228(6) 0.0040(5) 0.0002(5) -0.0009(5)
N7 0.0267(8) 0.0392(8) 0.0387(8) 0.0176(6) 0.0061(6) 0.0045(6)
N8 0.0346(8) 0.0655(11) 0.0419(9) 0.0255(8) 0.0109(7) 0.0045(8)
O1 0.0191(5) 0.0217(5) 0.0229(5) 0.0028(4) 0.0000(4) 0.0030(4)
O2 0.0218(5) 0.0189(5) 0.0263(5) 0.0050(4) 0.0009(4) 0.0008(4)
O3 0.0240(5) 0.0219(5) 0.0220(5) 0.0043(4) 0.0048(4) 0.0059(4)
O4 0.0217(5) 0.0219(5) 0.0229(5) 0.0063(4) 0.0031(4) -0.0003(4)
O5 0.0306(6) 0.0193(5) 0.0214(5) 0.0013(4) 0.0052(4) 0.0032(4)
O6 0.0401(7) 0.0239(5) 0.0253(6) 0.0036(4) 0.0034(5) -0.0031(5)
O7 0.0223(6) 0.0342(6) 0.0270(6) 0.0034(5) 0.0030(4) -0.0026(4)
O8 0.0236(5) 0.0257(5) 0.0182(5) 0.0012(4) 0.0023(4) -0.0015(4)
O9 0.0288(6) 0.0294(6) 0.0351(6) -0.0156(5) -0.0015(5) -0.0009(5)
O10 0.0264(6) 0.0221(5) 0.0246(5) -0.0055(4) -0.0045(4) 0.0037(4)

loop_
_atom_type_symbol
_atom_type_description
_atom_type_scat_dispersion_real
_atom_type_scat_dispersion_imag
_atom_type_scat_source
C C 0.0033 0.0016 'International Tables Vol C Tables 4.2.6.8 and 6.1.1.4'
H H 0.0000 0.0000 'International Tables Vol C Tables 4.2.6.8 and 6.1.1.4'
Li Li -0.0003 0.0001 'International Tables Vol C Tables 4.2.6.8 and 6.1.1.4'
B B 0.0013 0.0007 'International Tables Vol C Tables 4.2.6.8 and 6.1.1.4'
N N 0.0061 0.0033 'International Tables Vol C Tables 4.2.6.8 and 6.1.1.4'
O O 0.0106 0.0060 'International Tables Vol C Tables 4.2.6.8 and 6.1.1.4'

loop_
_geom_angle_atom_site_label_1
_geom_angle_atom_site_label_2
_geom_angle_atom_site_label_3
_geom_angle
_geom_angle_site_symmetry_1
_geom_angle_site_symmetry_3
N1 C1 O1 125.67(12) . .
N1 C1 C2 123.99(13) . .
O1 C1 C2 110.34(12) . .
N2 C2 O2 125.82(12) . .
N2 C2 C1 123.97(13) . .
O2 C2 C1 110.21(12) . .
N2 C3 C4 123.41(13) . .
N2 C3 C5 116.41(13) . .
C4 C3 C5 120.19(14) . .
N1 C4 C3 123.22(13) . .
N1 C4 C6 115.93(12) . .
C3 C4 C6 120.85(13) . .
N3 C5 C3 179.8(2) . .
N4 C6 C4 178.75(17) . .
N6 C7 O4 126.03(12) . .
N6 C7 C8 123.66(13) . .
O4 C7 C8 110.29(12) . .
N5 C8 O3 125.32(13) . .
N5 C8 C7 124.14(13) . .
O3 C8 C7 110.53(12) . .
N6 C9 C10 123.47(13) . .
N6 C9 C11 116.49(12) . .
C10 C9 C11 120.02(13) . .
N5 C10 C9 123.20(13) . .
N5 C10 C12 116.53(13) . .
C9 C10 C12 120.27(13) . .
N7 C11 C9 179.09(16) . .
N8 C12 C10 179.4(2) . .
O6 C13 H13A 109.5 . .
O6 C13 H13B 109.5 . .
H13A C13 H13B 109.5 . .
O6 C13 H13C 109.5 . .
H13A C13 H13C 109.5 . .
H13B C13 H13C 109.5 . .
O6 C14 C15 107.87(12) . .
O6 C14 H14A 110.1 . .
C15 C14 H14A 110.1 . .
O6 C14 H14B 110.1 . .
C15 C14 H14B 110.1 . .
H14A C14 H14B 108.4 . .
O5 C15 C14 108.34(12) . .
O5 C15 H15A 110.0 . .
C14 C15 H15A 110.0 . .
O5 C15 H15B 110.0 . .
C14 C15 H15B 110.0 . .
H15A C15 H15B 108.4 . .
O5 C16 H16A 109.5 . .
O5 C16 H16B 109.5 . .
H16A C16 H16B 109.5 . .
O5 C16 H16C 109.5 . .
H16A C16 H16C 109.5 . .
H16B C16 H16C 109.5 . .
O10 C17 H17A 109.5 . .
O10 C17 H17B 109.5 . .
H17A C17 H17B 109.5 . .
O10 C17 H17C 109.5 . .
H17A C17 H17C 109.5 . .
H17B C17 H17C 109.5 . .
O10 C18 C19 108.74(12) . .
O10 C18 H18A 109.9 . .
C19 C18 H18A 109.9 . .
O10 C18 H18B 109.9 . .
C19 C18 H18B 109.9 . .
H18A C18 H18B 108.3 . .
O9 C19 C18 109.37(13) . .
O9 C19 H19A 109.8 . .
C18 C19 H19A 109.8 . .
O9 C19 H19B 109.8 . .
C18 C19 H19B 109.8 . .
H19A C19 H19B 108.2 . .
O9 C20 H20A 109.5 . .
O9 C20 H20B 109.5 . .
H20A C20 H20B 109.5 . .
O9 C20 H20C 109.5 . .
H20A C20 H20C 109.5 . .
H20B C20 H20C 109.5 . .
O7 C21 H21A 109.5 . .
O7 C21 H21B 109.5 . .
H21A C21 H21B 109.5 . .
O7 C21 H21C 109.5 . .
H21A C21 H21C 109.5 . .
H21B C21 H21C 109.5 . .
O7 C22 C23 108.06(12) . .
O7 C22 H22A 110.1 . .
C23 C22 H22A 110.1 . .
O7 C22 H22B 110.1 . .
C23 C22 H22B 110.1 . .
H22A C22 H22B 108.4 . .
O8 C23 C22 108.04(12) . .
O8 C23 H23A 110.1 . .
C22 C23 H23A 110.1 . .
O8 C23 H23B 110.1 . .
C22 C23 H23B 110.1 . .
H23A C23 H23B 108.4 . .
O8 C24 H24A 109.5 . .
O8 C24 H24B 109.5 . .
H24A C24 H24B 109.5 . .
O8 C24 H24C 109.5 . .
H24A C24 H24C 109.5 . .
H24B C24 H24C 109.5 . .
O10 Li1 O5 94.30(10) . .
O10 Li1 O9 77.19(9) . .
O5 Li1 O9 163.67(13) . .
O10 Li1 O8 91.90(10) . .
O5 Li1 O8 93.46(10) . .
O9 Li1 O8 100.64(11) . .
O10 Li1 O7 164.65(13) . .
O5 Li1 O7 97.71(11) . .
O9 Li1 O7 93.29(10) . .
O8 Li1 O7 77.90(9) . .
O10 Li1 O6 98.53(10) . .
O5 Li1 O6 76.67(9) . .
O9 Li1 O6 90.68(10) . .
O8 Li1 O6 166.08(13) . .
O7 Li1 O6 93.54(10) . .
O3 B1 O3 113.25(16) 2_656 .
O3 B1 O4 105.03(5) 2_656 2_656
O3 B1 O4 110.49(5) . 2_656
O3 B1 O4 110.49(5) 2_656 .
O3 B1 O4 105.03(5) . .
O4 B1 O4 112.75(16) 2_656 .
O2 B2 O2 112.91(16) . 2_656
O2 B2 O1 104.82(5) . .
O2 B2 O1 111.11(5) 2_656 .
O2 B2 O1 111.11(5) . 2_656
O2 B2 O1 104.83(5) 2_656 2_656
O1 B2 O1 112.23(16) . 2_656
C1 N1 C4 112.79(12) . .
C2 N2 C3 112.61(12) . .
C8 N5 C10 112.83(12) . .
C7 N6 C9 112.69(12) . .
C1 O1 B2 107.23(9) . .
C2 O2 B2 107.29(9) . .
C8 O3 B1 107.17(9) . .
C7 O4 B1 106.96(9) . .
C16 O5 C15 111.66(11) . .
C16 O5 Li1 126.86(11) . .
C15 O5 Li1 114.89(11) . .
C14 O6 C13 110.97(12) . .
C14 O6 Li1 106.42(10) . .
C13 O6 Li1 123.35(12) . .
C21 O7 C22 111.92(13) . .
C21 O7 Li1 124.74(11) . .
C22 O7 Li1 110.87(11) . .
C23 O8 C24 110.81(11) . .
C23 O8 Li1 111.53(10) . .
C24 O8 Li1 127.07(11) . .
C19 O9 C20 112.47(13) . .
C19 O9 Li1 111.69(11) . .
C20 O9 Li1 125.43(12) . .
C18 O10 C17 112.90(11) . .
C18 O10 Li1 115.50(11) . .
C17 O10 Li1 128.63(11) . .

loop_
_geom_bond_atom_site_label_1
_geom_bond_atom_site_label_2
_geom_bond_distance
_geom_bond_site_symmetry_2
C1 N1 1.2989(18) .
C1 O1 1.3197(17) .
C1 C2 1.4373(19) .
C2 N2 1.3001(18) .
C2 O2 1.3210(17) .
C3 N2 1.3711(19) .
C3 C4 1.384(2) .
C3 C5 1.437(2) .
C4 N1 1.3698(18) .
C4 C6 1.443(2) .
C5 N3 1.149(2) .
C6 N4 1.146(2) .
C7 N6 1.3025(18) .
C7 O4 1.3202(17) .
C7 C8 1.4340(19) .
C8 N5 1.3016(18) .
C8 O3 1.3159(17) .
C9 N6 1.3730(18) .
C9 C10 1.381(2) .
C9 C11 1.442(2) .
C10 N5 1.3665(19) .
C10 C12 1.445(2) .
C11 N7 1.145(2) .
C12 N8 1.143(2) .
C13 O6 1.428(2) .
C13 H13A 0.9800 .
C13 H13B 0.9800 .
C13 H13C 0.9800 .
C14 O6 1.4264(18) .
C14 C15 1.496(2) .
C14 H14A 0.9900 .
C14 H14B 0.9900 .
C15 O5 1.4256(18) .
C15 H15A 0.9900 .
C15 H15B 0.9900 .
C16 O5 1.4240(17) .
C16 H16A 0.9800 .
C16 H16B 0.9800 .
C16 H16C 0.9800 .
C17 O10 1.4231(16) .
C17 H17A 0.9800 .
C17 H17B 0.9800 .
C17 H17C 0.9800 .
C18 O10 1.4131(18) .
C18 C19 1.487(2) .
C18 H18A 0.9900 .
C18 H18B 0.9900 .
C19 O9 1.409(2) .
C19 H19A 0.9900 .
C19 H19B 0.9900 .
C20 O9 1.4220(18) .
C20 H20A 0.9800 .
C20 H20B 0.9800 .
C20 H20C 0.9800 .
C21 O7 1.416(2) .
C21 H21A 0.9800 .
C21 H21B 0.9800 .
C21 H21C 0.9800 .
C22 O7 1.4264(18) .
C22 C23 1.494(2) .
C22 H22A 0.9900 .
C22 H22B 0.9900 .
C23 O8 1.4247(17) .
C23 H23A 0.9900 .
C23 H23B 0.9900 .
C24 O8 1.4288(18) .
C24 H24A 0.9800 .
C24 H24B 0.9800 .
C24 H24C 0.9800 .
Li1 O10 2.081(3) .
Li1 O5 2.109(3) .
Li1 O9 2.120(3) .
Li1 O8 2.122(3) .
Li1 O7 2.135(3) .
Li1 O6 2.214(3) .
B1 O3 1.4803(15) 2_656
B1 O3 1.4803(15) .
B1 O4 1.4858(15) 2_656
B1 O4 1.4858(15) .
B2 O2 1.4836(15) .
B2 O2 1.4837(15) 2_656
B2 O1 1.4849(16) .
B2 O1 1.4850(16) 2_656

loop_
_geom_torsion_atom_site_label_1
_geom_torsion_atom_site_label_2
_geom_torsion_atom_site_label_3
_geom_torsion_atom_site_label_4
_geom_torsion
_geom_torsion_site_symmetry_1
N1 C1 C2 N2 0.0(2) .
O1 C1 C2 N2 -179.64(12) .
N1 C1 C2 O2 -179.99(12) .
O1 C1 C2 O2 0.41(16) .
N2 C3 C4 N1 1.3(2) .
C5 C3 C4 N1 -178.64(13) .
N2 C3 C4 C6 -178.95(13) .
C5 C3 C4 C6 1.2(2) .
N6 C7 C8 N5 0.5(2) .
O4 C7 C8 N5 -178.05(13) .
N6 C7 C8 O3 179.38(12) .
O4 C7 C8 O3 0.83(16) .
N6 C9 C10 N5 0.3(2) .
C11 C9 C10 N5 178.66(13) .
N6 C9 C10 C12 -179.99(14) .
C11 C9 C10 C12 -1.7(2) .
O6 C14 C15 O5 -54.20(16) .
O10 C18 C19 O9 -45.53(18) .
O7 C22 C23 O8 -53.92(15) .
O1 C1 N1 C4 179.25(12) .
C2 C1 N1 C4 -0.29(19) .
C3 C4 N1 C1 -0.29(19) .
C6 C4 N1 C1 179.90(12) .
O2 C2 N2 C3 -179.17(13) .
C1 C2 N2 C3 0.89(19) .
C4 C3 N2 C2 -1.5(2) .
C5 C3 N2 C2 178.43(13) .
O3 C8 N5 C10 -179.18(12) .
C7 C8 N5 C10 -0.5(2) .
C9 C10 N5 C8 0.1(2) .
C12 C10 N5 C8 -179.61(13) .
O4 C7 N6 C9 178.26(12) .
C8 C7 N6 C9 -0.07(19) .
C10 C9 N6 C7 -0.3(2) .
C11 C9 N6 C7 -178.69(12) .
N1 C1 O1 B2 -177.83(13) .
C2 C1 O1 B2 1.76(14) .
O2 B2 O1 C1 -3.06(14) .
O2 B2 O1 C1 -125.33(11) 2_656
O1 B2 O1 C1 117.65(9) 2_656
N2 C2 O2 B2 177.68(13) .
C1 C2 O2 B2 -2.38(14) .
O2 B2 O2 C2 124.40(10) 2_656
O1 B2 O2 C2 3.30(14) .
O1 B2 O2 C2 -118.15(12) 2_656
N5 C8 O3 B1 178.92(13) .
C7 C8 O3 B1 0.05(15) .
O3 B1 O3 C8 119.85(10) 2_656
O4 B1 O3 C8 -122.65(11) 2_656
O4 B1 O3 C8 -0.80(14) .
N6 C7 O4 B1 -179.81(13) .
C8 C7 O4 B1 -1.30(14) .
O3 B1 O4 C7 -121.16(11) 2_656
O3 B1 O4 C7 1.29(14) .
O4 B1 O4 C7 121.66(10) 2_656
C14 C15 O5 C16 -176.34(12) .
C14 C15 O5 Li1 30.06(16) .
C15 C14 O6 C13 -172.72(13) .
C15 C14 O6 Li1 50.67(15) .
C23 C22 O7 C21 -174.67(13) .
C23 C22 O7 Li1 41.14(15) .
C22 C23 O8 C24 -171.96(12) .
C22 C23 O8 Li1 40.57(15) .
C18 C19 O9 C20 -172.48(14) .
C18 C19 O9 Li1 40.41(17) .
C19 C18 O10 C17 -167.85(13) .
C19 C18 O10 Li1 29.92(17) .
